data_2004678
loop_
_publ_author_name
'Tamane, T.'
'Tsubomura, T.'
'Sakai, K.'

_publ_section_title
;
 [Mn~4~^III^(\m~3~-O)~2~(\m-O~2~CMe)~7~(2,2'-bipyridine)~2~]ClO~4~
;
_journal_issue 4
_journal_name_full 'Acta Crystallographica Section C'
_journal_page_first 777
_journal_page_last 779
_journal_paper_doi 10.1107/S0108270195013333
_journal_volume 52
_journal_year 1996
_chemical_formula_iupac '[Mn4 O2 (C2 H3 O2)7 (C10 H8 N2)2 ]Cl1 O4'
_chemical_formula_moiety 'C34 H37 Mn4 N4 O16, Cl O4'
_chemical_formula_structural '(Mn4 O2 (C2H3O2)7 (C10H8N2)2) (ClO4)'
_chemical_formula_sum 'C34 H37 Cl Mn4 N4 O20'
_chemical_formula_weight 1076.89
_chemical_name_systematic
;
bis(\m~3~-oxo-O,O,O)-heptakis(\m~2~-acetato-O,O')-bis(2,2'-bipyridine)
tetramanganese(III) perchlorate
;
_space_group_IT_number 15
_symmetry_cell_setting monoclinic
_symmetry_space_group_name_Hall '-C 2yc'
_symmetry_space_group_name_H-M 'C 1 2/c 1'
_cell_angle_alpha 90
_cell_angle_beta 120.208(6)
_cell_angle_gamma 90
_cell_formula_units_Z 4
_cell_length_a 27.638(2)
_cell_length_b 11.938(3)
_cell_length_c 16.433(2)
_cell_measurement_reflns_used 25
_cell_measurement_temperature 296
_cell_measurement_theta_max 29.78
_cell_measurement_theta_min 27.56
_cell_volume 4685.7(14)
_computing_cell_refinement 'MSC/AFC Diffractometer Control Software'
_computing_data_collection
;
MSC/AFC Diffractometer Control Software
(Molecular Structure Corporation, 1994a)
;
_computing_data_reduction 'TEXSAN PROCESS ((Molecular Structure Corporation, 1994b)'
_computing_publication_material 'TEXSAN FINISH'
_computing_structure_refinement 'TEXSAN LS'
_computing_structure_solution 'SAPI90 (Fan, 1990)'
_diffrn_ambient_temperature 296.0
_diffrn_measurement_device 'Rigaku AFC-5S'
_diffrn_measurement_method \w/2\q
_diffrn_radiation_monochromator graphite
_diffrn_radiation_source 'X-ray tube'
_diffrn_radiation_type MoK\a
_diffrn_radiation_wavelength 0.71069
_diffrn_reflns_av_R_equivalents 0.0407
_diffrn_reflns_av_sigmaI/netI 0.1351
_diffrn_reflns_limit_h_max 35
_diffrn_reflns_limit_h_min 0
_diffrn_reflns_limit_k_max 15
_diffrn_reflns_limit_k_min 0
_diffrn_reflns_limit_l_max 18
_diffrn_reflns_limit_l_min -21
_diffrn_reflns_number 5785
_diffrn_reflns_theta_max 27.5
_diffrn_reflns_theta_min 2.5
_diffrn_standards_decay_% 3.0
_diffrn_standards_interval_count 150
_diffrn_standards_number 3
_exptl_absorpt_coefficient_mu 1.187
_exptl_absorpt_correction_T_max 1.0000
_exptl_absorpt_correction_T_min 0.8021
_exptl_absorpt_correction_type 'empirical via \y scan'
_exptl_absorpt_process_details psi-scan
_exptl_crystal_colour 'dark red'
_exptl_crystal_density_diffrn 1.5264
_exptl_crystal_description plate
_exptl_crystal_F_000 2184
_exptl_crystal_size_max 0.50
_exptl_crystal_size_mid 0.30
_exptl_crystal_size_min 0.10
_refine_diff_density_max 1.26
_refine_diff_density_min -0.71
_refine_ls_extinction_method none
_refine_ls_goodness_of_fit_obs 3.33
_refine_ls_hydrogen_treatment noref
_refine_ls_matrix_type full
_refine_ls_number_constraints 0
_refine_ls_number_parameters 274
_refine_ls_number_reflns 2680
_refine_ls_number_restraints 0
_refine_ls_R_factor_obs 0.0752
_refine_ls_shift/esd_max 0.062
_refine_ls_structure_factor_coef F
_refine_ls_weighting_details 'w = 1/\s^2^(F)'
_refine_ls_weighting_scheme calc
_refine_ls_wR_factor_obs 0.0660
_reflns_number_observed 2680
_reflns_number_total 5670
_reflns_observed_criterion I_>_3_sigma(I)
_cod_data_source_file as1198.cif
_cod_data_source_block Mn4Cluster
_cod_depositor_comments
;
The following automatic conversions were performed:

'_refine_ls_weighting_scheme' value 'w = 1/\s^2^(F)' was changed to
'calc'. New tag '_refine_ls_weighting_details' was created. The value
of the new tag was set to 'w = 1/\s^2^(F)'.

Automatic conversion script
Id: cif_fix_values 3143 2015-03-26 13:38:13Z robertas 
;
_cod_original_cell_volume 4686.0(10)
_cod_original_sg_symbol_H-M 'C 2/c'
_cod_original_formula_sum 'C34 Cl H37 Mn4 N4 O20'
_cod_database_code 2004678

loop_
_symmetry_equiv_pos_as_xyz
'   +x,   +y,   +z'
'   -x,   +y,1/2-z'
'   1/2+x,   1/2+y,   +z'
'   1/2-x,   1/2+y,1/2-z'
'   -x,   -y,   -z'
'   +x,   -y,1/2+z'
'   1/2-x,   1/2-y,   -z'
'   1/2+x,   1/2-y,1/2+z'

loop_
_atom_site_aniso_label
_atom_site_aniso_U_11
_atom_site_aniso_U_22
_atom_site_aniso_U_33
_atom_site_aniso_U_12
_atom_site_aniso_U_13
_atom_site_aniso_U_23
Mn(1) 0.0350(10) 0.0410(10) 0.0257(9) 0.0050(10) 0.0139(9) -0.0030(9)
Mn(2) 0.0350(10) 0.0350(10) 0.0245(9) 0.0032(10) 0.0122(8) 0.0021(9)
O(1) 0.031(4) 0.035(5) 0.022(4) 0.002(4) 0.008(3) 0.001(4)
O(2) 0.051(5) 0.049(5) 0.033(4) 0.006(5) 0.026(4) -0.003(4)
O(3) 0.046(6) 0.047(6) 0.045(5) 0.002(5) 0.027(5) 0.008(4)
O(4) 0.064(7) 0.038(6) 0.051(6) 0.004(5) 0.029(5) -0.001(5)
O(5) 0.069(6) 0.027(5) 0.040(5) 0.004(4) 0.030(5) -0.001(4)
O(6) 0.038(5) 0.087(7) 0.037(5) -0.001(5) 0.015(4) 0.018(5)
O(7) 0.033(5) 0.076(7) 0.035(5) 0.011(5) 0.008(4) -0.016(5)
O(8) 0.069(7) 0.052(6) 0.034(5) -0.016(5) 0.029(5) -0.008(4)
N(1) 0.040(6) 0.041(7) 0.032(6) 0.001(5) 0.013(5) -0.007(5)
N(2) 0.043(7) 0.044(7) 0.029(6) 0.003(6) 0.014(5) 0.008(5)
C(1) 0.039(8) 0.041(8) 0.026(6) -0.004(7) 0.018(6) -0.011(6)
C(2) 0.070(10) 0.090(10) 0.068(9) 0.016(10) 0.052(9) 0.021(9)
C(3) 0.08(2) 0.030(10) 0.050(10) 0.0000 0.030(10) 0.0000
C(4) 0.29(4) 0.040(10) 0.16(3) 0.0000 0.18(3) 0.0000
C(5) 0.032(7) 0.041(8) 0.041(8) 0.003(6) 0.021(7) -0.004(7)
C(6) 0.110(10) 0.051(10) 0.080(10) -0.004(9) 0.050(10) -0.018(9)
C(7) 0.041(8) 0.056(10) 0.069(10) -0.012(8) 0.038(8) 0.000(8)
C(8) 0.040(10) 0.25(2) 0.080(10) -0.020(10) 0.013(9) 0.070(10)
C(9) 0.070(10) 0.060(10) 0.037(8) 0.009(9) 0.008(8) -0.004(8)
C(10) 0.090(10) 0.060(10) 0.070(10) 0.022(10) 0.020(10) -0.027(10)
C(11) 0.070(10) 0.110(10) 0.060(10) 0.010(10) 0.014(10) -0.040(10)
C(12) 0.059(10) 0.110(10) 0.024(7) 0.000(10) 0.016(7) -0.010(9)
C(13) 0.038(8) 0.070(10) 0.030(7) -0.007(7) 0.017(6) -0.002(7)
C(14) 0.043(8) 0.062(9) 0.024(6) 0.005(8) 0.016(6) 0.005(7)
C(15) 0.080(10) 0.090(10) 0.025(7) 0.020(10) 0.020(8) 0.004(8)
C(16) 0.080(10) 0.11(2) 0.031(8) 0.020(10) 0.017(9) 0.025(10)
C(17) 0.080(10) 0.080(10) 0.055(10) 0.051(10) 0.023(9) 0.040(9)
C(18) 0.060(10) 0.060(10) 0.055(9) 0.019(9) 0.023(8) -0.002(8)

loop_
_atom_site_label
_atom_site_occupancy
_atom_site_fract_x
_atom_site_fract_y
_atom_site_fract_z
_atom_site_U_iso_or_equiv
_atom_site_thermal_displace_type
_atom_site_calc_flag
_atom_site_calc_attached_atom
_atom_site_refinement_flags
Mn(1) 1.0 .54071(8) .2369(2) .22130(10) .0343(5) Uani d . .
Mn(2) 1.0 .41112(7) .3267(2) .06120(10) .0326(5) Uani d . .
Cl(1) .5 .2136(4) .6747(9) -.0097(7) .1837 Uiso d . .
O(1) 1.0 .4620(3) .2485(6) .1659(4) .032(2) Uani d . .
O(2) 1.0 .5400(3) .2399(7) .1033(5) .042(3) Uani d . .
O(3) 1.0 .4739(3) .3685(6) .0237(5) .045(3) Uani d . .
O(4) 1.0 .5282(4) .0572(7) .2206(6) .051(3) Uani d . .
O(5) 1.0 .4167(3) .4669(6) .1221(5) .044(3) Uani d . .
O(6) 1.0 .3418(3) .2757(7) .0757(5) .056(3) Uani d . .
O(7) 1.0 .6192(3) .2056(7) .2770(5) .052(3) Uani d . .
O(8) 1.0 .5605(3) .4170(7) .2317(5) .051(3) Uani d . .
O(9) .5 .2547(9) .760(2) .0410(10) .1657 Uiso d . .
O(10) .5 .2400(10) .5670(10) .014(2) .3484 Uiso d . .
O(11) .5 .1890(10) .694(3) -0.1094(7) .5592 Uiso d . .
O(12) .5 .1709(9) .678(3) .016(2) .4193 Uiso d . .
N(1) 1.0 .3952(4) .1949(8) -.0319(6) .040(3) Uani d . .
N(2) 1.0 .3542(4) .3966(8) -.0673(6) .040(3) Uani d . .
C(1) 1.0 .5156(5) .3130(10) .0389(7) .035(4) Uani d . .
C(2) 1.0 .5390(5) .3300(10) -.0225(8) .069(5) Uani d . .
C(3) .5 .5000 .012(2) .2500 .053(7) Uani d . S
C(4) .5 .5000 -0.114(2) .2500 .130(10) Uani d . S
C(5) 1.0 .4264(5) .4860(10) .2074(8) .037(4) Uani d . .
C(6) 1.0 .4208(6) .6050(10) .2264(9) .075(6) Uani d . .
C(7) 1.0 .3405(5) .2280(10) .1429(9) .051(5) Uani d . .
C(8) 1.0 .2846(6) .195(2) .1263(10) .134(8) Uani d . .
C(9) 1.0 .4200(6) .0950(10) -.0081(8) .062(5) Uani d . .
C(10) 1.0 .4122(6) .0130(10) -.0750(10) .082(6) Uani d . .
C(11) 1.0 .3815(6) .0360(10) -0.1650(10) .085(6) Uani d . .
C(12) 1.0 .3554(6) .1440(10) -0.1921(8) .068(5) Uani d . .
C(13) 1.0 .3626(5) .2210(10) -0.1240(8) .046(4) Uani d . .
C(14) 1.0 .3391(5) .3330(10) -0.1449(7) .043(4) Uani d . .
C(15) 1.0 .3040(6) .3760(10) -0.2297(8) .066(5) Uani d . .
C(16) 1.0 .2844(7) .481(2) -0.2411(9) .081(6) Uani d . .
C(17) 1.0 .2987(6) .5450(10) -0.1670(10) .075(6) Uani d . .
C(18) 1.0 .3331(6) .5010(10) -.0810(9) .062(5) Uani d . .
H(1) 1.0 .4438 .0778 .0567 .0552 Uiso calc C(9) .
H(2) 1.0 .4292 -0.0583 -0.0555 .0784 Uiso calc C(10) .
H(3) 1.0 .3766 -0.0179 -0.2108 .0871 Uiso calc C(11) .
H(4) 1.0 .3331 .1626 -0.2569 .0647 Uiso calc C(12) .
H(5) 1.0 .2926 .3311 -0.2838 .0651 Uiso calc C(15) .
H(6) 1.0 .2600 .5090 -0.3027 .0859 Uiso calc C(16) .
H(7) 1.0 .2855 .6198 -0.1744 .0809 Uiso calc C(17) .
H(8) 1.0 .3427 .5455 -0.0273 .0604 Uiso calc C(18) .
H(9) 1.0 .5786 .3346 .0146 .0688 Uiso calc C(2) .
H(10) 1.0 .5287 .2699 -0.0656 .0688 Uiso calc C(2) .
H(11) 1.0 .5248 .3985 -0.0563 .0750 Uiso calc C(2) .
H(12) .5 .5033 -0.1409 .3071 .1135 Uiso calc C(4) .
H(13) .5 .5307 -0.1409 .2447 .0750 Uiso calc C(4) .
H(14) .5 .4660 -0.1409 .1982 .1264 Uiso calc C(4) .
H(15) 1.0 .4546 .6430 .2429 .0750 Uiso calc C(6) .
H(16) 1.0 .3909 .6376 .1716 .0750 Uiso calc C(6) .
H(17) 1.0 .4134 .6094 .2768 .0750 Uiso calc C(6) .
H(18) 1.0 .2875 .1274 .1586 .1135 Uiso calc C(8) .
H(19) 1.0 .2598 .1850 .0607 .1264 Uiso calc C(8) .
H(20) 1.0 .2706 .2527 .1489 .0741 Uiso calc C(8) .

loop_
_atom_type_symbol
_atom_type_scat_dispersion_real
_atom_type_scat_dispersion_imag
_atom_type_scat_source
Mn 0.337 0.728 'International Tables for X-ray Crystallography (1974, Vol. IV)'
Cl 0.148 0.159 'International Tables for X-ray Crystallography (1974, Vol. IV)'
O 0.011 0.006 'International Tables for X-ray Crystallography (1974, Vol. IV)'
N 0.006 0.003 'International Tables for X-ray Crystallography (1974, Vol. IV)'
C 0.003 0.002 'International Tables for X-ray Crystallography (1974, Vol. IV)'
H 0.000 0.000 'International Tables for X-ray Crystallography (1974, Vol. IV)'

loop_
_geom_angle_atom_site_label_1
_geom_angle_atom_site_label_2
_geom_angle_atom_site_label_3
_geom_angle_site_symmetry_1
_geom_angle_site_symmetry_3
_geom_angle
_geom_angle_publ_flag
O(1) Mn(1) O(1) . 2_655 82.1(2) yes
O(1) Mn(1) O(2) . . 95.0(3) yes
O(1) Mn(1) O(4) . . 85.9(3) yes
O(1) Mn(1) O(7) . . 173.0(3) yes
O(1) Mn(1) O(8) . . 98.4(3) yes
O(1) Mn(1) O(2) 2_655 . 174.1(3) yes
O(1) Mn(1) O(4) 2_655 . 89.6(4) yes
O(1) Mn(1) O(7) 2_655 . 98.0(3) yes
O(1) Mn(1) O(8) 2_655 . 89.0(3) yes
O(2) Mn(1) O(4) . . 95.3(4) yes
O(2) Mn(1) O(7) . . 85.5(4) yes
O(2) Mn(1) O(8) . . 86.3(3) yes
O(4) Mn(1) O(7) . . 87.1(3) yes
O(4) Mn(1) O(8) . . 175.3(3) yes
O(7) Mn(1) O(8) . . 88.6(3) yes
O(1) Mn(2) O(3) . . 92.2(3) yes
O(1) Mn(2) O(5) . . 97.6(3) yes
O(1) Mn(2) O(6) . . 93.3(3) yes
O(1) Mn(2) N(1) . . 94.8(3) yes
O(1) Mn(2) N(2) . . 172.2(4) yes
O(3) Mn(2) O(5) . . 94.7(4) yes
O(3) Mn(2) O(6) . . 170.9(3) yes
O(3) Mn(2) N(1) . . 82.5(4) yes
O(3) Mn(2) N(2) . . 85.6(4) yes
O(5) Mn(2) O(6) . . 91.8(4) yes
O(5) Mn(2) N(1) . . 167.4(3) yes
O(5) Mn(2) N(2) . . 90.1(3) yes
O(6) Mn(2) N(1) . . 89.8(4) yes
O(6) Mn(2) N(2) . . 88.0(4) yes
N(1) Mn(2) N(2) . . 77.5(4) yes
Mn(1) O(1) Mn(1) . 2_655 97.2(2) yes
Mn(1) O(1) Mn(2) . . 129.8(5) yes
Mn(1) O(1) Mn(2) 2_655 . 124.3(4) yes
Mn(1) O(2) C(1) . . 125.7(9) no
Mn(2) O(3) C(1) . . 127.7(8) no
Mn(1) O(4) C(3) . . 124.0(10) no
Mn(2) O(5) C(5) . . 129.0(7) no
Mn(2) O(6) C(7) . . 130.7(7) no
Mn(1) O(7) C(7) . 2_655 130.0(10) no
Mn(1) O(8) C(5) . 2_655 133.6(9) no
Mn(2) N(1) C(9) . . 125.1(7) no
Mn(2) N(1) C(13) . . 115.2(8) no
C(9) N(1) C(13) . . 119.0(10) no
Mn(2) N(2) C(14) . . 116.7(8) no
Mn(2) N(2) C(18) . . 126.0(8) no
C(14) N(2) C(18) . . 117.2(10) no
O(2) C(1) O(3) . . 125.0(10) no
O(2) C(1) C(2) . . 116.0(10) no
O(3) C(1) C(2) . . 118.0(10) no
O(4) C(3) O(4) . 2_655 128.0(10) no
O(4) C(3) C(4) . . 116.0(9) no
O(4) C(3) C(4) 2_655 . 116.0(9) no
O(5) C(5) O(8) . 2_655 126.0(10) no
O(5) C(5) C(6) . . 113.0(10) no
O(8) C(5) C(6) 2_655 . 120.0(10) no
O(6) C(7) O(7) . 2_655 127.0(10) no
O(6) C(7) C(8) . . 116.0(10) no
O(7) C(7) C(8) 2_655 . 115.0(10) no
N(1) C(9) C(10) . . 122.0(10) no
C(9) C(10) C(11) . . 119.0(10) no
C(10) C(11) C(12) . . 118.0(10) no
C(11) C(12) C(13) . . 119.0(10) no
N(1) C(13) C(12) . . 120.0(10) no
N(1) C(13) C(14) . . 116.0(10) no
C(12) C(13) C(14) . . 123.0(10) no
N(2) C(14) C(13) . . 113.9(9) no
N(2) C(14) C(15) . . 118.0(10) no
C(13) C(14) C(15) . . 127.0(10) no
C(14) C(15) C(16) . . 122.0(10) no
C(15) C(16) C(17) . . 120.0(10) no
C(16) C(17) C(18) . . 117.0(10) no
N(2) C(18) C(17) . . 123.0(10) no
O(12) Cl(1) O(11) . . 109.0(10) no
O(12) Cl(1) O(10) . . 109(2) no
O(12) Cl(1) O(9) . . 109.0(10) no
O(11) Cl(1) O(10) . . 109(2) no
O(11) Cl(1) O(9) . . 109.0(10) no
O(10) Cl(1) O(9) . . 109.0(10) no

loop_
_geom_bond_atom_site_label_1
_geom_bond_atom_site_label_2
_geom_bond_site_symmetry_2
_geom_bond_distance
_geom_bond_publ_flag
Mn(1) Mn(1) 2_655 2.844(4) yes
Mn(1) Mn(2) 2_655 3.303(3) yes
Mn(1) Mn(2) . 3.379(2) yes
Mn(1) O(1) . 1.893(7) yes
Mn(1) O(1) 2_655 1.898(8) yes
Mn(1) O(2) . 1.930(9) yes
Mn(1) O(4) . 2.172(8) yes
Mn(1) O(7) . 1.919(8) yes
Mn(1) O(8) . 2.204(8) yes
Mn(2) O(1) . 1.838(6) yes
Mn(2) O(3) . 2.170(10) yes
Mn(2) O(5) . 1.916(8) yes
Mn(2) O(6) . 2.130(10) yes
Mn(2) N(1) . 2.081(10) yes
Mn(2) N(2) . 2.070(8) yes
O(2) C(1) . 1.270(10) no
O(3) C(1) . 1.24(2) no
O(4) C(3) . 1.230(10) no
O(5) C(5) . 1.31(2) no
O(6) C(7) . 1.26(2) no
O(7) C(7) 2_655 1.250(10) no
O(8) C(5) 2_655 1.20(2) no
N(1) C(9) . 1.34(2) no
N(1) C(13) . 1.350(10) no
N(2) C(14) . 1.36(2) no
N(2) C(18) . 1.34(2) no
C(1) C(2) . 1.46(2) no
C(3) C(4) . 1.51(3) no
C(5) C(6) . 1.48(2) no
C(7) C(8) . 1.48(2) no
C(9) C(10) . 1.40(2) no
C(10) C(11) . 1.30(2) no
C(11) C(12) . 1.44(2) no
C(12) C(13) . 1.38(2) no
C(13) C(14) . 1.45(2) no
C(14) C(15) . 1.34(2) no
C(15) C(16) . 1.34(2) no
C(16) C(17) . 1.31(2) no
C(17) C(18) . 1.36(2) no
Cl(1) O(12) . 1.44(4) no
Cl(1) O(11) . 1.44(2) no
Cl(1) O(10) . 1.44(2) no
Cl(1) O(9) . 1.44(2) no
